data_9004122
loop_
_publ_author_name
'Hill R J'

_publ_section_title
;
 A further refinement of the barite structure
;
_journal_name_full 'The Canadian Mineralogist'
_journal_page_first 522
_journal_page_last 526
_journal_volume 15
_journal_year 1977
_chemical_formula_sum 'Ba O4 S'
_chemical_name_mineral Barite
_space_group_IT_number 62
_symmetry_space_group_name_Hall '-P 2ac 2n'
_symmetry_space_group_name_H-M 'P n m a'
_cell_angle_alpha 90
_cell_angle_beta 90
_cell_angle_gamma 90
_cell_length_a 8.8842
_cell_length_b 5.4559
_cell_length_c 7.1569
_cell_formula_units_Z 4
_cell_volume 346.904
_cod_original_formula_sum 'Ba S O4'
_cod_database_code 9004122

loop_
_symmetry_equiv_pos_as_xyz
x,y,z
x,1/2-y,z
-x,1/2+y,-z
1/2-x,1/2+y,1/2+z
1/2+x,1/2-y,1/2-z
1/2+x,y,1/2-z
1/2-x,-y,1/2+z
-x,-y,-z

loop_
_atom_site_aniso_label
_atom_site_aniso_U_11
_atom_site_aniso_U_22
_atom_site_aniso_U_33
_atom_site_aniso_U_12
_atom_site_aniso_U_13
_atom_site_aniso_U_23
Ba 0.00920 0.01297 0.00986 0.00000 -0.00097 0.00000
S 0.01040 0.01312 0.00856 0.00000 0.00097 0.00000
O1 0.01160 0.02624 0.02880 0.00000 0.00483 0.00000
O2 0.02799 0.02971 0.01401 0.00000 -0.00548 0.00000
O3 0.01400 0.01463 0.01246 0.00368 -0.00097 -0.00218

loop_
_atom_site_label
_atom_site_fract_x
_atom_site_fract_y
_atom_site_fract_z
Ba 0.18450 0.25000 0.15850
S 0.43730 0.75000 0.19130
O1 0.58900 0.75000 0.10660
O2 0.31830 0.75000 0.05180
O3 0.42040 0.97000 0.31160

loop_
_cod_related_entry_id
_cod_related_entry_database
_cod_related_entry_code
1 AMCSD 0005144
2 AMCSD 0005145

loop_
_[local]_alternative_name_id
_[local]_alternative_name_type
_[local]_alternative_name_source
_[local]_alternative_name_source_id
_[local]_alternative_name_value
1 mineral AMCSD 0005144 "Barite"
2 mineral AMCSD 0005145 "Baryte"

_database_code_amcsd 0005144
